data_7023316
loop_
_publ_author_name
'Naziruddin, Abbas Raja'
'Huang, Zhao-Jiunn'
'Lai, Wei-Chih'
'Lin, Wan-Jung'
'Hwang, Wen-Shu'

_publ_section_title
;
 Ruthenium(II) carbonyl complexes bearing CCC-pincer bis-(carbene)
 ligands: synthesis, structures and activities toward recycle transfer
 hydrogenation reactions.
;
_journal_issue 36
_journal_name_full 'Dalton transactions (Cambridge, England : 2003)'
_journal_page_first 13161
_journal_page_last 13171
_journal_paper_doi 10.1039/c3dt51161h
_journal_volume 42
_journal_year 2013
_chemical_formula_sum 'C22 H21 F6 N6 O2 P Ru'
_chemical_formula_weight 647.49
_chemical_name_systematic
; 
 ? 
;
_space_group_IT_number 14
_symmetry_cell_setting monoclinic
_symmetry_space_group_name_Hall '-P 2ybc'
_symmetry_space_group_name_H-M 'P 1 21/c 1'
_atom_sites_solution_hydrogens geom
_atom_sites_solution_primary direct
_atom_sites_solution_secondary difmap
_audit_creation_method SHELXL-97
_cell_angle_alpha 90.00
_cell_angle_beta 102.3980(10)
_cell_angle_gamma 90.00
_cell_formula_units_Z 4
_cell_length_a 12.3335(3)
_cell_length_b 8.1254(2)
_cell_length_c 25.8414(7)
_cell_measurement_reflns_used 9893
_cell_measurement_temperature 296(2)
_cell_measurement_theta_max 26.10
_cell_measurement_theta_min 2.58
_cell_volume 2529.29(11)
_computing_cell_refinement 'Bruker SAINT'
_computing_data_collection 'Bruker APEX2'
_computing_data_reduction 'Bruker SAINT'
_computing_molecular_graphics 'Bruker SHELXTL'
_computing_publication_material 'Bruker SHELXTL'
_computing_structure_refinement 'SHELXL-97 (Sheldrick, 2008)'
_computing_structure_solution 'SHELXS-97 (Sheldrick, 2008)'
_diffrn_ambient_temperature 296(2)
_diffrn_measured_fraction_theta_full 1.000
_diffrn_measured_fraction_theta_max 1.000
_diffrn_measurement_device_type 'Bruker APEX-II CCD'
_diffrn_measurement_method '\f and \w scans'
_diffrn_radiation_monochromator graphite
_diffrn_radiation_source 'fine-focus sealed tube'
_diffrn_radiation_type MoK\a
_diffrn_radiation_wavelength 0.71073
_diffrn_reflns_av_R_equivalents 0.0303
_diffrn_reflns_av_sigmaI/netI 0.0180
_diffrn_reflns_limit_h_max 14
_diffrn_reflns_limit_h_min -14
_diffrn_reflns_limit_k_max 9
_diffrn_reflns_limit_k_min -9
_diffrn_reflns_limit_l_max 30
_diffrn_reflns_limit_l_min -30
_diffrn_reflns_number 28945
_diffrn_reflns_theta_full 25.00
_diffrn_reflns_theta_max 25.00
_diffrn_reflns_theta_min 1.61
_exptl_absorpt_coefficient_mu 0.760
_exptl_absorpt_correction_T_max 0.8945
_exptl_absorpt_correction_T_min 0.8506
_exptl_absorpt_correction_type multi-scan
_exptl_absorpt_process_details SADABS
_exptl_crystal_colour 'pale yellow'
_exptl_crystal_density_diffrn 1.700
_exptl_crystal_density_method 'not measured'
_exptl_crystal_description block
_exptl_crystal_F_000 1296
_exptl_crystal_size_max 0.22
_exptl_crystal_size_mid 0.22
_exptl_crystal_size_min 0.15
_refine_diff_density_max 0.418
_refine_diff_density_min -0.308
_refine_diff_density_rms 0.053
_refine_ls_extinction_method none
_refine_ls_goodness_of_fit_ref 1.046
_refine_ls_hydrogen_treatment mixed
_refine_ls_matrix_type full
_refine_ls_number_parameters 388
_refine_ls_number_reflns 4470
_refine_ls_number_restraints 0
_refine_ls_restrained_S_all 1.046
_refine_ls_R_factor_all 0.0331
_refine_ls_R_factor_gt 0.0264
_refine_ls_shift/su_max 0.002
_refine_ls_shift/su_mean 0.000
_refine_ls_structure_factor_coef Fsqd
_refine_ls_weighting_details 'calc w=1/[\s^2^(Fo^2^)+(0.0380P)^2^+1.3494P] where P=(Fo^2^+2Fc^2^)/3'
_refine_ls_weighting_scheme calc
_refine_ls_wR_factor_gt 0.0667
_refine_ls_wR_factor_ref 0.0712
_reflns_number_gt 3886
_reflns_number_total 4470
_reflns_threshold_expression >2sigma(I)
_cod_data_source_file c3dt51161h.txt
_cod_data_source_block 1
_cod_depositor_comments
;
The following automatic conversions were performed:

'_symmetry_cell_setting' value 'Monoclinic' changed to 'monoclinic'
according to /home/saulius/struct/CIF-dictionaries/cif_core.dic
dictionary named 'cif_core.dic' version 2.4.2 from 2011-04-26.

Automatic conversion script
Id: cif_fix_values 1891 2012-01-12 08:04:46Z andrius 
;
_cod_original_sg_symbol_H-M 'P2(1)/c  '
_cod_database_code 7023316

loop_
_symmetry_equiv_pos_as_xyz
'x, y, z'
'-x, y+1/2, -z+1/2'
'-x, -y, -z'
'x, -y-1/2, z-1/2'

loop_
_atom_site_label
_atom_site_type_symbol
_atom_site_fract_x
_atom_site_fract_y
_atom_site_fract_z
_atom_site_U_iso_or_equiv
_atom_site_adp_type
_atom_site_occupancy
_atom_site_symmetry_multiplicity
_atom_site_calc_flag
_atom_site_refinement_flags
_atom_site_disorder_assembly
_atom_site_disorder_group
C1 C 0.7749(2) 0.9825(3) 0.12288(10) 0.0383(5) Uani 1 1 d . . .
C2 C 0.7467(2) 1.0685(3) 0.07589(10) 0.0460(6) Uani 1 1 d . . .
C3 C 0.8225(3) 1.0931(4) 0.04386(12) 0.0624(8) Uani 1 1 d . . .
H3 H 0.8027 1.1492 0.0118 0.075 Uiso 1 1 calc R . .
C4 C 0.9287(3) 1.0309(4) 0.06152(14) 0.0686(9) Uani 1 1 d . . .
H4 H 0.9813 1.0488 0.0412 0.082 Uiso 1 1 calc R . .
C5 C 0.9592(2) 0.9434(4) 0.10805(13) 0.0572(8) Uani 1 1 d . . .
H5 H 1.0305 0.9011 0.1188 0.069 Uiso 1 1 calc R . .
C6 C 0.8810(2) 0.9204(3) 0.13822(10) 0.0421(6) Uani 1 1 d . . .
C7 C 0.8038(2) 0.8218(3) 0.20949(10) 0.0409(6) Uani 1 1 d . . .
C8 C 0.9858(2) 0.7565(4) 0.21768(13) 0.0574(8) Uani 1 1 d . . .
H8 H 1.0563 0.7483 0.2105 0.069 Uiso 1 1 calc R . .
C9 C 0.9522(3) 0.6952(4) 0.25938(13) 0.0618(8) Uani 1 1 d . . .
H9 H 0.9957 0.6361 0.2871 0.074 Uiso 1 1 calc R . .
C10 C 0.7738(3) 0.6855(4) 0.29153(12) 0.0708(9) Uani 1 1 d . . .
H10A H 0.7568 0.7805 0.3104 0.106 Uiso 1 1 calc R . .
H10B H 0.8140 0.6072 0.3162 0.106 Uiso 1 1 calc R . .
H10C H 0.7061 0.6364 0.2725 0.106 Uiso 1 1 calc R . .
C11 C 0.5748(2) 1.0853(3) 0.10349(10) 0.0429(6) Uani 1 1 d . . .
C12 C 0.5725(3) 1.2159(4) 0.02578(12) 0.0633(8) Uani 1 1 d . . .
H12 H 0.5955 1.2570 -0.0037 0.076 Uiso 1 1 calc R . .
C13 C 0.4735(3) 1.2343(4) 0.03708(13) 0.0661(9) Uani 1 1 d . . .
H13 H 0.4137 1.2908 0.0168 0.079 Uiso 1 1 calc R . .
C14 C 0.3822(3) 1.1510(5) 0.11120(16) 0.0792(11) Uani 1 1 d . . .
H14A H 0.4013 1.0851 0.1427 0.119 Uiso 1 1 calc R . .
H14B H 0.3183 1.1048 0.0879 0.119 Uiso 1 1 calc R . .
H14C H 0.3657 1.2611 0.1206 0.119 Uiso 1 1 calc R . .
C15 C 0.7078(2) 1.1371(3) 0.20648(10) 0.0407(6) Uani 1 1 d . . .
C16 C 0.5533(2) 0.9075(4) 0.21321(12) 0.0546(7) Uani 1 1 d . . .
C17 C 0.7464(2) 0.5426(3) 0.10934(11) 0.0457(6) Uani 1 1 d . . .
C18 C 0.8425(3) 0.4687(3) 0.13756(13) 0.0549(7) Uani 1 1 d . . .
H18 H 0.8459 0.4288 0.1716 0.066 Uiso 1 1 calc R . .
C19 C 0.9323(3) 0.4556(4) 0.11448(15) 0.0670(9) Uani 1 1 d . . .
H19 H 0.9976 0.4068 0.1327 0.080 Uiso 1 1 calc R . .
C20 C 0.9247(3) 0.5147(5) 0.06452(16) 0.0733(10) Uani 1 1 d . . .
H20 H 0.9848 0.5078 0.0482 0.088 Uiso 1 1 calc R . .
C21 C 0.8269(3) 0.5847(5) 0.03889(13) 0.0702(9) Uani 1 1 d . . .
H21 H 0.8221 0.6241 0.0047 0.084 Uiso 1 1 calc R . .
C22 C 0.6454(2) 0.5629(3) 0.13193(12) 0.0518(7) Uani 1 1 d . . .
H22A H 0.5905 0.4810 0.1169 0.062 Uiso 1 1 calc R . .
H22B H 0.6648 0.5466 0.1700 0.062 Uiso 1 1 calc R . .
F1 F 0.1745(2) 0.7133(4) 0.07332(10) 0.1192(9) Uani 1 1 d . A .
F2 F 0.3627(3) 0.5666(5) 0.16107(12) 0.1567(14) Uani 1 1 d . A .
F3 F 0.2072(5) 0.4635(8) 0.1015(4) 0.091(2) Uani 0.50 1 d P A 1
F4 F 0.3446(6) 0.5826(14) 0.0780(4) 0.122(3) Uani 0.50 1 d P A 1
F5 F 0.3444(6) 0.7826(7) 0.1322(6) 0.169(4) Uani 0.50 1 d P A 1
F6 F 0.1927(7) 0.6760(18) 0.1542(3) 0.144(4) Uani 0.50 1 d P A 1
F3' F 0.1985(8) 0.5639(16) 0.1511(5) 0.168(5) Uani 0.50 1 d P A 2
F4' F 0.2792(18) 0.5062(13) 0.0840(4) 0.233(7) Uani 0.50 1 d P A 2
F5' F 0.3430(4) 0.7537(14) 0.0873(2) 0.107(2) Uani 0.50 1 d P A 2
F6' F 0.2619(10) 0.8130(7) 0.1509(2) 0.121(2) Uani 0.50 1 d P A 2
H6A H 0.531(3) 0.732(4) 0.1175(11) 0.052(9) Uiso 1 1 d . . .
H6B H 0.604(3) 0.755(4) 0.0876(14) 0.073(11) Uiso 1 1 d . . .
N1 N 0.89449(16) 0.8347(3) 0.18725(8) 0.0425(5) Uani 1 1 d . . .
N2 N 0.8413(2) 0.7348(3) 0.25427(9) 0.0508(6) Uani 1 1 d . . .
N3 N 0.63515(19) 1.1233(3) 0.06659(8) 0.0470(5) Uani 1 1 d . . .
N4 N 0.47507(19) 1.1541(3) 0.08466(9) 0.0523(6) Uani 1 1 d . . .
N5 N 0.7378(2) 0.5997(3) 0.06024(10) 0.0570(6) Uani 1 1 d . . .
N6 N 0.5982(2) 0.7303(3) 0.11994(10) 0.0461(5) Uani 1 1 d . . .
O1 O 0.73677(18) 1.2553(3) 0.22907(8) 0.0608(5) Uani 1 1 d . . .
O2 O 0.4943(2) 0.8923(4) 0.24075(10) 0.0940(9) Uani 1 1 d . . .
P1 P 0.26953(7) 0.64187(11) 0.11790(3) 0.0579(2) Uani 1 1 d . . .
Ru1 Ru 0.661013(15) 0.94641(2) 0.168598(7) 0.03532(8) Uani 1 1 d . . .

loop_
_atom_site_aniso_label
_atom_site_aniso_U_11
_atom_site_aniso_U_22
_atom_site_aniso_U_33
_atom_site_aniso_U_23
_atom_site_aniso_U_13
_atom_site_aniso_U_12
C1 0.0389(13) 0.0418(13) 0.0349(13) -0.0055(10) 0.0096(10) -0.0042(11)
C2 0.0529(16) 0.0490(15) 0.0366(14) -0.0025(12) 0.0107(12) -0.0029(12)
C3 0.080(2) 0.070(2) 0.0429(16) 0.0002(14) 0.0265(16) -0.0078(17)
C4 0.072(2) 0.082(2) 0.064(2) -0.0164(18) 0.0417(18) -0.0148(19)
C5 0.0427(15) 0.0665(19) 0.066(2) -0.0172(16) 0.0195(14) -0.0029(14)
C6 0.0376(13) 0.0451(14) 0.0437(14) -0.0106(11) 0.0089(11) -0.0032(11)
C7 0.0436(14) 0.0364(13) 0.0390(13) -0.0024(11) 0.0004(11) 0.0000(11)
C8 0.0415(15) 0.0509(17) 0.070(2) -0.0137(15) -0.0095(14) 0.0108(13)
C9 0.0612(19) 0.0525(17) 0.0601(19) 0.0016(15) -0.0127(15) 0.0157(15)
C10 0.097(3) 0.065(2) 0.0492(18) 0.0164(15) 0.0118(17) 0.0025(18)
C11 0.0432(14) 0.0420(14) 0.0405(14) 0.0000(11) 0.0023(11) 0.0050(11)
C12 0.085(2) 0.0582(18) 0.0389(16) 0.0103(14) -0.0041(15) 0.0032(17)
C13 0.070(2) 0.0586(19) 0.0579(19) 0.0091(15) -0.0126(16) 0.0125(16)
C14 0.0539(19) 0.072(2) 0.113(3) 0.018(2) 0.0191(19) 0.0224(18)
C15 0.0384(13) 0.0476(15) 0.0368(13) 0.0039(12) 0.0093(11) 0.0036(12)
C16 0.0480(16) 0.0680(19) 0.0486(16) -0.0066(14) 0.0121(14) -0.0074(14)
C17 0.0450(15) 0.0404(14) 0.0500(16) -0.0111(12) 0.0062(12) -0.0052(12)
C18 0.0584(18) 0.0452(16) 0.0582(18) -0.0011(13) 0.0064(14) 0.0020(13)
C19 0.0496(18) 0.065(2) 0.083(2) -0.0091(18) 0.0063(17) 0.0094(15)
C20 0.058(2) 0.088(2) 0.079(3) -0.020(2) 0.0247(18) 0.0040(18)
C21 0.075(2) 0.088(2) 0.0495(18) -0.0109(17) 0.0185(17) 0.0023(19)
C22 0.0520(16) 0.0423(14) 0.0610(18) -0.0058(13) 0.0117(14) -0.0056(12)
F1 0.0971(17) 0.142(2) 0.1058(18) 0.0457(17) -0.0055(14) 0.0218(16)
F2 0.116(2) 0.233(4) 0.098(2) 0.019(2) -0.0295(17) 0.069(2)
F3 0.067(3) 0.071(3) 0.128(6) 0.004(3) 0.003(3) -0.012(2)
F4 0.083(4) 0.183(11) 0.121(5) -0.010(6) 0.069(4) -0.009(5)
F5 0.099(5) 0.072(4) 0.319(13) -0.065(6) 0.011(7) -0.031(3)
F6 0.110(6) 0.262(12) 0.067(4) -0.036(6) 0.033(3) 0.086(8)
F3' 0.138(8) 0.194(9) 0.168(10) 0.088(9) 0.026(6) -0.078(7)
F4' 0.41(2) 0.103(8) 0.134(10) -0.074(7) -0.054(13) 0.104(11)
F5' 0.070(3) 0.175(7) 0.082(3) 0.031(4) 0.032(3) -0.006(4)
F6' 0.191(8) 0.078(4) 0.102(4) -0.022(3) 0.050(5) 0.012(4)
N1 0.0348(11) 0.0425(11) 0.0463(12) -0.0056(10) 0.0000(9) 0.0025(9)
N2 0.0581(14) 0.0438(12) 0.0443(13) 0.0036(10) -0.0024(11) 0.0056(11)
N3 0.0526(13) 0.0499(12) 0.0346(11) 0.0048(10) 0.0008(10) 0.0036(11)
N4 0.0464(13) 0.0472(13) 0.0577(14) 0.0038(11) -0.0010(11) 0.0091(11)
N5 0.0542(15) 0.0668(16) 0.0476(14) -0.0079(12) 0.0059(11) 0.0039(12)
N6 0.0325(13) 0.0514(13) 0.0523(15) -0.0067(11) 0.0045(10) -0.0007(10)
O1 0.0729(14) 0.0532(12) 0.0555(12) -0.0093(10) 0.0121(10) -0.0080(11)
O2 0.0735(16) 0.152(3) 0.0688(16) -0.0140(16) 0.0416(14) -0.0317(17)
P1 0.0472(4) 0.0711(5) 0.0531(4) 0.0031(4) 0.0060(3) 0.0002(4)
Ru1 0.03270(12) 0.03971(12) 0.03355(12) 0.00135(8) 0.00714(8) 0.00225(8)

loop_
_atom_type_symbol
_atom_type_description
_atom_type_scat_dispersion_real
_atom_type_scat_dispersion_imag
_atom_type_scat_source
C C 0.0033 0.0016 'International Tables Vol C Tables 4.2.6.8 and 6.1.1.4'
H H 0.0000 0.0000 'International Tables Vol C Tables 4.2.6.8 and 6.1.1.4'
N N 0.0061 0.0033 'International Tables Vol C Tables 4.2.6.8 and 6.1.1.4'
O O 0.0106 0.0060 'International Tables Vol C Tables 4.2.6.8 and 6.1.1.4'
F F 0.0171 0.0103 'International Tables Vol C Tables 4.2.6.8 and 6.1.1.4'
P P 0.1023 0.0942 'International Tables Vol C Tables 4.2.6.8 and 6.1.1.4'
Ru Ru -1.2594 0.8363 'International Tables Vol C Tables 4.2.6.8 and 6.1.1.4'

loop_
_geom_angle_atom_site_label_1
_geom_angle_atom_site_label_2
_geom_angle_atom_site_label_3
_geom_angle
C2 C1 C6 118.8(2)
C2 C1 Ru1 120.6(2)
C6 C1 Ru1 120.63(19)
C1 C2 C3 121.6(3)
C1 C2 N3 111.1(2)
C3 C2 N3 127.3(3)
C4 C3 C2 117.4(3)
C5 C4 C3 122.5(3)
C6 C5 C4 118.1(3)
C5 C6 C1 121.6(3)
C5 C6 N1 127.5(3)
C1 C6 N1 110.9(2)
N2 C7 N1 103.9(2)
N2 C7 Ru1 141.0(2)
N1 C7 Ru1 115.05(17)
C9 C8 N1 106.0(3)
C8 C9 N2 108.0(3)
N4 C11 N3 104.3(2)
N4 C11 Ru1 140.8(2)
N3 C11 Ru1 114.86(18)
C13 C12 N3 106.4(3)
C12 C13 N4 107.7(3)
O1 C15 Ru1 179.0(2)
O2 C16 Ru1 176.0(3)
N5 C17 C18 122.4(3)
N5 C17 C22 115.5(3)
C18 C17 C22 122.1(3)
C19 C18 C17 118.9(3)
C20 C19 C18 119.2(3)
C19 C20 C21 118.6(3)
N5 C21 C20 123.7(3)
N6 C22 C17 110.0(2)
C7 N1 C8 111.5(2)
C7 N1 C6 117.5(2)
C8 N1 C6 131.0(2)
C7 N2 C9 110.7(3)
C7 N2 C10 124.8(2)
C9 N2 C10 124.5(3)
C11 N3 C12 110.8(2)
C11 N3 C2 117.8(2)
C12 N3 C2 131.4(3)
C11 N4 C13 110.7(3)
C11 N4 C14 125.0(2)
C13 N4 C14 124.2(3)
C17 N5 C21 117.1(3)
C22 N6 Ru1 122.50(18)
F4' P1 F5 128.7(9)
F4' P1 F3' 99.3(8)
F5 P1 F3' 127.0(7)
F4' P1 F6 132.5(9)
F5 P1 F6 98.5(6)
F3' P1 F6 35.8(5)
F4' P1 F2 89.4(5)
F5 P1 F2 78.2(4)
F3' P1 F2 81.6(4)
F6 P1 F2 95.4(3)
F4' P1 F1 89.0(5)
F5 P1 F1 103.2(4)
F3' P1 F1 98.1(4)
F6 P1 F1 85.3(3)
F2 P1 F1 178.4(2)
F4' P1 F4 40.2(8)
F5 P1 F4 88.7(5)
F3' P1 F4 137.3(6)
F6 P1 F4 172.7(6)
F2 P1 F4 84.4(4)
F1 P1 F4 94.7(4)
F4' P1 F5' 90.2(8)
F5 P1 F5' 44.9(5)
F3' P1 F5' 170.4(6)
F6 P1 F5' 134.8(6)
F2 P1 F5' 99.7(3)
F1 P1 F5' 80.8(2)
F4 P1 F5' 52.2(4)
F4' P1 F6' 172.7(7)
F5 P1 F6' 46.6(4)
F3' P1 F6' 87.4(5)
F6 P1 F6' 53.4(5)
F2 P1 F6' 94.4(3)
F1 P1 F6' 87.2(3)
F4 P1 F6' 134.0(5)
F5' P1 F6' 83.0(4)
F4' P1 F3 42.4(9)
F5 P1 F3 169.0(4)
F3' P1 F3 58.5(5)
F6 P1 F3 90.0(6)
F2 P1 F3 94.1(3)
F1 P1 F3 84.4(3)
F4 P1 F3 82.7(4)
F5' P1 F3 130.6(4)
F6' P1 F3 143.1(4)
C15 Ru1 C16 89.85(12)
C15 Ru1 C1 90.62(10)
C16 Ru1 C1 178.79(12)
C15 Ru1 C7 90.29(10)
C16 Ru1 C7 103.08(12)
C1 Ru1 C7 75.81(10)
C15 Ru1 C11 91.17(10)
C16 Ru1 C11 105.38(12)
C1 Ru1 C11 75.72(10)
C7 Ru1 C11 151.51(10)
C15 Ru1 N6 176.28(10)
C16 Ru1 N6 90.44(11)
C1 Ru1 N6 89.17(10)
C7 Ru1 N6 93.26(9)
C11 Ru1 N6 85.18(9)

loop_
_geom_bond_atom_site_label_1
_geom_bond_atom_site_label_2
_geom_bond_distance
C1 C2 1.379(4)
C1 C6 1.379(4)
C1 Ru1 2.041(2)
C2 C3 1.389(4)
C2 N3 1.417(4)
C3 C4 1.386(5)
C4 C5 1.378(5)
C5 C6 1.376(4)
C6 N1 1.424(3)
C7 N2 1.350(3)
C7 N1 1.367(3)
C7 Ru1 2.108(2)
C8 C9 1.331(5)
C8 N1 1.382(3)
C9 N2 1.385(4)
C10 N2 1.457(4)
C11 N4 1.344(3)
C11 N3 1.365(3)
C11 Ru1 2.114(3)
C12 C13 1.323(5)
C12 N3 1.388(3)
C13 N4 1.388(4)
C14 N4 1.457(4)
C15 O1 1.141(3)
C15 Ru1 1.857(3)
C16 O2 1.128(4)
C16 Ru1 1.963(3)
C17 N5 1.334(4)
C17 C18 1.387(4)
C17 C22 1.494(4)
C18 C19 1.370(5)
C19 C20 1.362(5)
C20 C21 1.369(5)
C21 N5 1.337(4)
C22 N6 1.486(4)
F1 P1 1.567(2)
F2 P1 1.546(3)
F3 P1 1.653(6)
F4 P1 1.601(6)
F5 P1 1.467(5)
F6 P1 1.495(6)
F3' P1 1.492(7)
F4' P1 1.430(7)
F5' P1 1.607(6)
F6' P1 1.645(5)
N6 Ru1 2.201(2)
